data_4065817
loop_
_publ_author_name
'Chaplin, Adrian B.'
'Tonner, Ralf'
'Weller, Andrew S.'

_publ_section_title
;
 Isolation of a Low-Coordinate Rhodium Phosphine Complex Formed by
 C&#x2212;C Bond Activation of Biphenylene
;
_journal_issue 12
_journal_name_full Organometallics
_journal_page_first 2710
_journal_paper_doi 10.1021/om100149w
_journal_volume 29
_journal_year 2010
_chemical_formula_moiety 'C30 H50 P2 Rh, C32 H12 B F24'
_chemical_formula_sum 'C62 H62 B F24 P2 Rh'
_chemical_formula_weight 1438.78
_chemical_melting_point ?
_space_group_IT_number 14
_symmetry_cell_setting monoclinic
_symmetry_space_group_name_Hall '-P 2ybc'
_symmetry_space_group_name_H-M 'P 1 21/c 1'
_atom_sites_solution_hydrogens geom
_atom_sites_solution_primary direct
_atom_sites_solution_secondary difmap
_audit_creation_method SHELXL-97
_cell_angle_alpha 90.00
_cell_angle_beta 99.6886(5)
_cell_angle_gamma 90.00
_cell_formula_units_Z 4
_cell_length_a 20.4586(2)
_cell_length_b 12.66720(10)
_cell_length_c 24.9881(3)
_cell_measurement_reflns_used 12702
_cell_measurement_temperature 150(2)
_cell_measurement_theta_max 27.485
_cell_measurement_theta_min 5.097
_cell_volume 6383.38(11)
_computing_cell_refinement 'Denzo/Scalepack (Otwinowski & Minor 1997)'
_computing_data_collection 'Collect (Nonius BV, 1997-2000)'
_computing_data_reduction 'Denzo/Scalepack (Otwinowski & Minor 1997)'
_computing_molecular_graphics 'ORTEP3 (Farrugia, 1997)'
_computing_publication_material 'Bruker SHELXTL'
_computing_structure_refinement 'SHELXL-97 (Sheldrick, 2008)'
_computing_structure_solution 'SIR2004 (Burla et al., 2005)'
_diffrn_ambient_temperature 150(2)
_diffrn_detector_area_resol_mean 9
_diffrn_measured_fraction_theta_full 0.987
_diffrn_measured_fraction_theta_max 0.987
_diffrn_measurement_device '95mm CCD camera on \k-goniostat'
_diffrn_measurement_device_type KappaCCD
_diffrn_measurement_method CCD
_diffrn_radiation_monochromator 'horizonally mounted graphite crystal'
_diffrn_radiation_source 'fine-focus sealed tube'
_diffrn_radiation_type MoK\a
_diffrn_radiation_wavelength 0.71073
_diffrn_reflns_av_R_equivalents 0.0231
_diffrn_reflns_av_sigmaI/netI 0.0423
_diffrn_reflns_limit_h_max 25
_diffrn_reflns_limit_h_min -25
_diffrn_reflns_limit_k_max 14
_diffrn_reflns_limit_k_min -15
_diffrn_reflns_limit_l_max 31
_diffrn_reflns_limit_l_min -31
_diffrn_reflns_number 21241
_diffrn_reflns_theta_full 26.37
_diffrn_reflns_theta_max 26.37
_diffrn_reflns_theta_min 5.10
_exptl_absorpt_coefficient_mu 0.426
_exptl_absorpt_correction_T_max 1.0
_exptl_absorpt_correction_T_min 0.927
_exptl_absorpt_correction_type multi-scan
_exptl_absorpt_process_details 'Denzo/Scalepack (Otwinowski & Minor 1997)'
_exptl_crystal_colour red
_exptl_crystal_density_diffrn 1.497
_exptl_crystal_density_meas ?
_exptl_crystal_density_method 'not measured'
_exptl_crystal_description block
_exptl_crystal_F_000 2920
_exptl_crystal_size_max 0.22
_exptl_crystal_size_mid 0.20
_exptl_crystal_size_min 0.20
_refine_diff_density_max 0.842
_refine_diff_density_min -0.589
_refine_diff_density_rms 0.072
_refine_ls_extinction_method none
_refine_ls_goodness_of_fit_ref 1.015
_refine_ls_hydrogen_treatment constr
_refine_ls_matrix_type full
_refine_ls_number_parameters 911
_refine_ls_number_reflns 12877
_refine_ls_number_restraints 528
_refine_ls_restrained_S_all 1.166
_refine_ls_R_factor_all 0.0778
_refine_ls_R_factor_gt 0.0543
_refine_ls_shift/su_max 0.003
_refine_ls_shift/su_mean 0.000
_refine_ls_structure_factor_coef Fsqd
_refine_ls_weighting_details 'calc w=1/[\s^2^(Fo^2^)+(0.0719P)^2^+9.8459P] where P=(Fo^2^+2Fc^2^)/3'
_refine_ls_weighting_scheme calc
_refine_ls_wR_factor_gt 0.1369
_refine_ls_wR_factor_ref 0.1534
_reflns_number_gt 9648
_reflns_number_total 12877
_reflns_threshold_expression >2sigma(I)
_cod_data_source_file om100149w_si_002.cif
_cod_data_source_block 2
_cod_depositor_comments
;
The following automatic conversions were performed:

'_chemical_melting_point' value 'not measured' was changed to '?' -
the value is undefined or not given.

'_symmetry_cell_setting' value
'Monoclinic' changed to 'monoclinic' according to
/home/saulius/struct/CIF-dictionaries/cif_core.dic dictionary named
'cif_core.dic' version 2.4.1 from 2010-06-29.

Automatic conversion script
Id: cif_fix_values 1715 2011-07-08 13:25:40Z adriana 

The following automatic conversions were performed:

'_exptl_crystal_density_meas' value 'not measured' was changed to '?'
- the value is perceived as not measured.

Automatic conversion script
Id: cif_fix_values 3008 2015-01-20 13:52:24Z robertas 
;
_cod_original_sg_symbol_H-M P2(1)/c
_cod_database_code 4065817

loop_
_symmetry_equiv_pos_as_xyz
'x, y, z'
'-x, y+1/2, -z+1/2'
'-x, -y, -z'
'x, -y-1/2, z-1/2'

loop_
_atom_site_label
_atom_site_type_symbol
_atom_site_fract_x
_atom_site_fract_y
_atom_site_fract_z
_atom_site_U_iso_or_equiv
_atom_site_adp_type
_atom_site_occupancy
_atom_site_symmetry_multiplicity
_atom_site_calc_flag
_atom_site_refinement_flags
_atom_site_disorder_assembly
_atom_site_disorder_group
Rh1 Rh 0.245837(15) 0.21040(3) 0.113124(12) 0.03742(12) Uani 1 1 d . A .
P1 P 0.29309(6) 0.36707(10) 0.15643(5) 0.0498(3) Uani 1 1 d D . .
P2 P 0.14374(6) 0.19658(10) 0.13907(5) 0.0474(3) Uani 1 1 d . . .
C1 C 0.3487(2) 0.1016(3) 0.10233(17) 0.0429(9) Uani 1 1 d . . .
C2 C 0.3010(2) 0.0310(4) 0.10921(19) 0.0478(10) Uani 1 1 d . A .
H2 H 0.3087 -0.0260 0.1342 0.057 Uiso 1 1 calc R . .
C3 C 0.2379(2) 0.0495(4) 0.07578(19) 0.0480(10) Uani 1 1 d . . .
H3 H 0.2012 0.0076 0.0815 0.058 Uiso 1 1 calc R A .
C4 C 0.2280(2) 0.1269(4) 0.03491(18) 0.0510(11) Uani 1 1 d . A .
H4 H 0.1859 0.1323 0.0123 0.061 Uiso 1 1 calc R . .
C5 C 0.2792(2) 0.1969(4) 0.02664(18) 0.0511(11) Uani 1 1 d . . .
H5 H 0.2737 0.2480 -0.0016 0.061 Uiso 1 1 calc R A .
C6 C 0.3376(2) 0.1854(4) 0.06277(17) 0.0440(10) Uani 1 1 d . A .
C7 C 0.4106(2) 0.2117(3) 0.07566(18) 0.0446(10) Uani 1 1 d . . .
C8 C 0.4613(2) 0.2729(4) 0.0629(2) 0.0564(12) Uani 1 1 d . A .
H8 H 0.4546 0.3263 0.0358 0.068 Uiso 1 1 calc R . .
C9 C 0.5241(2) 0.2498(5) 0.0933(2) 0.0612(14) Uani 1 1 d . . .
H9 H 0.5614 0.2893 0.0866 0.073 Uiso 1 1 calc R A .
C10 C 0.5336(2) 0.1723(4) 0.1323(2) 0.0597(13) Uani 1 1 d . A .
H10 H 0.5770 0.1610 0.1519 0.072 Uiso 1 1 calc R . .
C11 C 0.4817(2) 0.1094(4) 0.1442(2) 0.0535(11) Uani 1 1 d . . .
H11 H 0.4883 0.0552 0.1709 0.064 Uiso 1 1 calc R A .
C12 C 0.4206(2) 0.1315(3) 0.11466(17) 0.0430(9) Uani 1 1 d . A .
C13 C 0.3772(2) 0.3328(4) 0.19551(18) 0.0545(12) Uani 1 1 d D A .
H13 H 0.4034 0.3098 0.1672 0.065 Uiso 1 1 calc R . .
C14 C 0.3771(3) 0.2380(5) 0.2321(2) 0.0796(17) Uani 1 1 d U . .
H14A H 0.4220 0.2089 0.2407 0.119 Uiso 1 1 calc R A .
H14B H 0.3470 0.1841 0.2136 0.119 Uiso 1 1 calc R . .
H14C H 0.3620 0.2592 0.2657 0.119 Uiso 1 1 calc R . .
C15 C 0.4174(3) 0.4247(6) 0.2249(3) 0.0849(19) Uani 1 1 d U . .
H15A H 0.3980 0.4454 0.2567 0.127 Uiso 1 1 calc R A .
H15B H 0.4163 0.4849 0.2002 0.127 Uiso 1 1 calc R . .
H15C H 0.4634 0.4022 0.2368 0.127 Uiso 1 1 calc R . .
C16 C 0.3155(4) 0.4383(7) 0.0949(3) 0.055(2) Uani 0.501(10) 1 d PDU A 1
H16 H 0.3294 0.3799 0.0723 0.066 Uiso 0.501(10) 1 calc PR A 1
C17 C 0.2560(5) 0.4857(9) 0.0588(4) 0.063(3) Uani 0.501(10) 1 d PDU A 1
H17A H 0.2318 0.5311 0.0806 0.095 Uiso 0.501(10) 1 calc PR A 1
H17B H 0.2268 0.4291 0.0423 0.095 Uiso 0.501(10) 1 calc PR A 1
H17C H 0.2709 0.5278 0.0302 0.095 Uiso 0.501(10) 1 calc PR A 1
C18 C 0.3760(5) 0.5076(9) 0.1061(5) 0.071(3) Uani 0.501(10) 1 d PDU A 1
H18A H 0.3838 0.5402 0.0722 0.107 Uiso 0.501(10) 1 calc PR A 1
H18B H 0.4145 0.4649 0.1215 0.107 Uiso 0.501(10) 1 calc PR A 1
H18C H 0.3689 0.5629 0.1320 0.107 Uiso 0.501(10) 1 calc PR A 1
C116 C 0.3042(4) 0.4825(7) 0.1117(4) 0.061(2) Uani 0.499(10) 1 d PDU A 2
H116 H 0.3216 0.5426 0.1359 0.073 Uiso 0.499(10) 1 calc PR A 2
C117 C 0.2367(5) 0.5178(10) 0.0786(5) 0.078(3) Uani 0.499(10) 1 d PDU A 2
H11A H 0.2438 0.5771 0.0550 0.117 Uiso 0.499(10) 1 calc PR A 2
H11B H 0.2071 0.5398 0.1035 0.117 Uiso 0.499(10) 1 calc PR A 2
H11C H 0.2167 0.4588 0.0563 0.117 Uiso 0.499(10) 1 calc PR A 2
C118 C 0.3543(5) 0.4612(8) 0.0739(4) 0.061(3) Uani 0.499(10) 1 d PDU A 2
H11D H 0.3413 0.3976 0.0524 0.092 Uiso 0.499(10) 1 calc PR A 2
H11E H 0.3984 0.4509 0.0956 0.092 Uiso 0.499(10) 1 calc PR A 2
H11F H 0.3554 0.5215 0.0495 0.092 Uiso 0.499(10) 1 calc PR A 2
C19 C 0.2521(3) 0.4599(5) 0.1958(3) 0.057(2) Uani 0.680(15) 1 d PDU A 1
H19 H 0.2048 0.4606 0.1774 0.068 Uiso 0.680(15) 1 calc PR A 1
C20 C 0.2731(5) 0.5744(6) 0.1981(5) 0.079(3) Uani 0.680(15) 1 d PDU A 1
H20A H 0.2467 0.6140 0.2205 0.119 Uiso 0.680(15) 1 calc PR A 1
H20B H 0.2660 0.6038 0.1613 0.119 Uiso 0.680(15) 1 calc PR A 1
H20C H 0.3202 0.5797 0.2139 0.119 Uiso 0.680(15) 1 calc PR A 1
C21 C 0.2500(4) 0.4177(8) 0.2532(3) 0.063(2) Uani 0.680(15) 1 d PDU A 1
H21A H 0.2943 0.4231 0.2753 0.095 Uiso 0.680(15) 1 calc PR A 1
H21B H 0.2360 0.3437 0.2510 0.095 Uiso 0.680(15) 1 calc PR A 1
H21C H 0.2185 0.4595 0.2699 0.095 Uiso 0.680(15) 1 calc PR A 1
C119 C 0.2501(5) 0.4303(10) 0.2120(4) 0.064(3) Uani 0.320(15) 1 d PDU A 2
H119 H 0.2012 0.4287 0.1988 0.077 Uiso 0.320(15) 1 calc PR A 2
C120 C 0.2706(11) 0.5453(12) 0.2226(9) 0.076(5) Uani 0.320(15) 1 d PDU A 2
H12A H 0.2553 0.5699 0.2556 0.114 Uiso 0.320(15) 1 calc PR A 2
H12B H 0.2505 0.5888 0.1917 0.114 Uiso 0.320(15) 1 calc PR A 2
H12C H 0.3190 0.5511 0.2274 0.114 Uiso 0.320(15) 1 calc PR A 2
C121 C 0.2641(10) 0.3684(16) 0.2649(5) 0.076(5) Uani 0.320(15) 1 d PDU A 2
H12D H 0.3087 0.3853 0.2839 0.113 Uiso 0.320(15) 1 calc PR A 2
H12E H 0.2611 0.2926 0.2569 0.113 Uiso 0.320(15) 1 calc PR A 2
H12F H 0.2314 0.3875 0.2877 0.113 Uiso 0.320(15) 1 calc PR A 2
C22 C 0.1393(3) 0.1042(5) 0.1956(2) 0.0689(15) Uani 1 1 d . A .
H22 H 0.0918 0.0997 0.2002 0.083 Uiso 1 1 calc R . .
C23 C 0.1785(4) 0.1431(6) 0.2488(3) 0.099(2) Uani 1 1 d U . .
H23A H 0.1693 0.0978 0.2784 0.148 Uiso 1 1 calc R A .
H23B H 0.1654 0.2158 0.2553 0.148 Uiso 1 1 calc R . .
H23C H 0.2259 0.1409 0.2470 0.148 Uiso 1 1 calc R . .
C24 C 0.1616(4) -0.0081(5) 0.1833(3) 0.0879(19) Uani 1 1 d U . .
H24A H 0.2086 -0.0072 0.1800 0.132 Uiso 1 1 calc R A .
H24B H 0.1353 -0.0330 0.1492 0.132 Uiso 1 1 calc R . .
H24C H 0.1550 -0.0556 0.2129 0.132 Uiso 1 1 calc R . .
C25 C 0.0831(2) 0.1351(4) 0.0826(2) 0.0592(12) Uani 1 1 d . A .
H25 H 0.1070 0.0732 0.0702 0.071 Uiso 1 1 calc R . .
C26 C 0.0661(3) 0.2061(5) 0.0322(3) 0.0760(16) Uani 1 1 d U . .
H26A H 0.0524 0.1621 0.0000 0.114 Uiso 1 1 calc R A .
H26B H 0.1052 0.2475 0.0275 0.114 Uiso 1 1 calc R . .
H26C H 0.0298 0.2539 0.0369 0.114 Uiso 1 1 calc R . .
C27 C 0.0186(3) 0.0894(6) 0.0967(3) 0.0866(19) Uani 1 1 d U . .
H27A H -0.0092 0.1469 0.1064 0.130 Uiso 1 1 calc R A .
H27B H 0.0291 0.0407 0.1274 0.130 Uiso 1 1 calc R . .
H27C H -0.0053 0.0514 0.0652 0.130 Uiso 1 1 calc R . .
C28 C 0.1023(3) 0.3180(5) 0.1584(3) 0.0759(18) Uani 1 1 d . A .
H28 H 0.1338 0.3496 0.1891 0.091 Uiso 1 1 calc R . .
C29 C 0.0930(3) 0.4015(5) 0.1138(3) 0.094(2) Uani 1 1 d U . .
H29A H 0.0526 0.3861 0.0878 0.141 Uiso 1 1 calc R A .
H29B H 0.1313 0.4009 0.0950 0.141 Uiso 1 1 calc R . .
H29C H 0.0890 0.4712 0.1299 0.141 Uiso 1 1 calc R . .
C30 C 0.0369(3) 0.3034(6) 0.1798(4) 0.104(2) Uani 1 1 d U . .
H30A H 0.0217 0.3719 0.1912 0.156 Uiso 1 1 calc R A .
H30B H 0.0439 0.2550 0.2109 0.156 Uiso 1 1 calc R . .
H30C H 0.0034 0.2740 0.1510 0.156 Uiso 1 1 calc R . .
B200 B 0.7589(2) 0.2380(4) 0.10255(17) 0.0337(9) Uani 1 1 d . . .
C201 C 0.81064(18) 0.1619(3) 0.14255(15) 0.0364(8) Uani 1 1 d . . .
C202 C 0.84585(19) 0.1979(4) 0.19252(16) 0.0421(9) Uani 1 1 d . . .
H202 H 0.8362 0.2655 0.2056 0.050 Uiso 1 1 calc R . .
C203 C 0.8950(2) 0.1353(4) 0.22332(17) 0.0492(11) Uani 1 1 d . . .
C204 C 0.9102(2) 0.0357(4) 0.20566(18) 0.0536(12) Uani 1 1 d . . .
H204 H 0.9433 -0.0065 0.2268 0.064 Uiso 1 1 calc R . .
C205 C 0.8762(2) -0.0007(4) 0.15671(16) 0.0467(10) Uani 1 1 d D B .
C206 C 0.82782(19) 0.0619(3) 0.12584(16) 0.0394(9) Uani 1 1 d . . .
H206 H 0.8056 0.0354 0.0921 0.047 Uiso 1 1 calc R . .
C207 C 0.9286(3) 0.1740(6) 0.2771(2) 0.0714(16) Uani 1 1 d . . .
F1 F 0.9887(2) 0.1376(4) 0.29138(18) 0.1191(16) Uani 1 1 d U . .
F2 F 0.93441(19) 0.2775(3) 0.27953(15) 0.0926(12) Uani 1 1 d U . .
F3 F 0.8952(3) 0.1466(5) 0.31613(15) 0.156(2) Uani 1 1 d U . .
C208 C 0.8896(2) -0.1078(4) 0.13660(18) 0.0604(13) Uani 1 1 d D . .
F4 F 0.8948(3) -0.1063(3) 0.08420(16) 0.0713(15) Uani 0.701(7) 1 d PDU B 1
F5 F 0.8419(3) -0.1744(4) 0.1400(3) 0.112(2) Uani 0.701(7) 1 d PDU B 1
F6 F 0.9460(3) -0.1462(5) 0.1607(3) 0.123(3) Uani 0.701(7) 1 d PDU B 1
F104 F 0.8956(7) -0.1820(6) 0.1753(4) 0.081(3) Uani 0.299(7) 1 d PDU B 2
F105 F 0.9444(6) -0.1169(9) 0.1164(6) 0.114(4) Uani 0.299(7) 1 d PDU B 2
F106 F 0.8423(6) -0.1471(8) 0.0992(5) 0.102(4) Uani 0.299(7) 1 d PDU B 2
C209 C 0.80734(18) 0.2969(3) 0.06625(15) 0.0349(8) Uani 1 1 d . . .
C210 C 0.83660(19) 0.3944(3) 0.08020(16) 0.0396(9) Uani 1 1 d . . .
H210 H 0.8256 0.4311 0.1106 0.047 Uiso 1 1 calc R . .
C211 C 0.8818(2) 0.4399(3) 0.05085(18) 0.0433(9) Uani 1 1 d . . .
C212 C 0.8994(2) 0.3885(3) 0.00660(17) 0.0442(10) Uani 1 1 d . . .
H212 H 0.9296 0.4199 -0.0137 0.053 Uiso 1 1 calc R . .
C213 C 0.87202(19) 0.2904(3) -0.00764(16) 0.0391(9) Uani 1 1 d . . .
C214 C 0.82674(19) 0.2463(3) 0.02147(16) 0.0385(9) Uani 1 1 d . . .
H214 H 0.8082 0.1793 0.0107 0.046 Uiso 1 1 calc R . .
C215 C 0.9080(2) 0.5464(4) 0.0670(2) 0.0572(12) Uani 1 1 d . . .
F7 F 0.95834(17) 0.5750(3) 0.04312(18) 0.0943(12) Uani 1 1 d U . .
F8 F 0.86282(17) 0.6221(2) 0.05477(17) 0.0854(10) Uani 1 1 d U . .
F9 F 0.9275(2) 0.5561(3) 0.11972(16) 0.1161(15) Uani 1 1 d U . .
C216 C 0.8877(2) 0.2320(4) -0.05563(19) 0.0511(11) Uani 1 1 d . . .
F10 F 0.90503(16) 0.1303(2) -0.04348(13) 0.0696(8) Uani 1 1 d U . .
F11 F 0.83564(15) 0.2248(3) -0.09560(12) 0.0702(8) Uani 1 1 d U . .
F12 F 0.93760(14) 0.2733(3) -0.07657(12) 0.0677(8) Uani 1 1 d U . .
C217 C 0.71673(19) 0.3218(3) 0.13386(15) 0.0353(8) Uani 1 1 d . . .
C218 C 0.69810(19) 0.3020(3) 0.18401(15) 0.0365(8) Uani 1 1 d . . .
H218 H 0.7143 0.2404 0.2035 0.044 Uiso 1 1 calc R . .
C219 C 0.6562(2) 0.3701(3) 0.20669(16) 0.0428(9) Uani 1 1 d . . .
C220 C 0.6306(2) 0.4599(4) 0.17923(19) 0.0529(11) Uani 1 1 d . . .
H220 H 0.6017 0.5058 0.1942 0.063 Uiso 1 1 calc R . .
C221 C 0.6485(3) 0.4808(4) 0.1290(2) 0.0539(11) Uani 1 1 d . . .
C222 C 0.6901(2) 0.4134(3) 0.10716(17) 0.0436(10) Uani 1 1 d . . .
H222 H 0.7010 0.4297 0.0726 0.052 Uiso 1 1 calc R . .
C223 C 0.6377(2) 0.3428(4) 0.25994(18) 0.0513(11) Uani 1 1 d . . .
F13 F 0.60458(15) 0.4199(3) 0.28060(12) 0.0722(8) Uani 1 1 d U . .
F14 F 0.59943(17) 0.2566(3) 0.25760(12) 0.0795(10) Uani 1 1 d U . .
F15 F 0.69088(14) 0.3212(2) 0.29777(10) 0.0607(7) Uani 1 1 d U . .
C224 C 0.6189(4) 0.5745(5) 0.0964(3) 0.091(2) Uani 1 1 d . . .
F16 F 0.5976(2) 0.6485(3) 0.12446(17) 0.1067(14) Uani 1 1 d U . .
F17 F 0.5604(3) 0.5442(5) 0.0605(3) 0.158(2) Uani 1 1 d U . .
F18 F 0.6532(3) 0.6105(3) 0.06281(18) 0.1188(16) Uani 1 1 d U . .
C225 C 0.70201(17) 0.1686(3) 0.06452(14) 0.0315(8) Uani 1 1 d . . .
C226 C 0.67686(18) 0.0755(3) 0.08226(15) 0.0338(8) Uani 1 1 d . . .
H226 H 0.6943 0.0502 0.1176 0.041 Uiso 1 1 calc R . .
C227 C 0.62700(19) 0.0175(3) 0.05013(16) 0.0360(8) Uani 1 1 d . . .
C228 C 0.59913(19) 0.0530(3) -0.00098(15) 0.0370(8) Uani 1 1 d . . .
H228 H 0.5655 0.0134 -0.0231 0.044 Uiso 1 1 calc R . .
C229 C 0.62144(18) 0.1474(3) -0.01911(15) 0.0357(8) Uani 1 1 d . . .
C230 C 0.67235(18) 0.2036(3) 0.01290(15) 0.0332(8) Uani 1 1 d . . .
H230 H 0.6873 0.2676 -0.0007 0.040 Uiso 1 1 calc R . .
C231 C 0.6069(2) -0.0841(3) 0.07243(18) 0.0437(10) Uani 1 1 d . . .
F19 F 0.59106(13) -0.0748(2) 0.12171(10) 0.0515(6) Uani 1 1 d U . .
F20 F 0.65634(17) -0.1548(2) 0.07776(16) 0.0795(10) Uani 1 1 d U . .
F21 F 0.55520(17) -0.1293(2) 0.04122(12) 0.0749(9) Uani 1 1 d U . .
C232 C 0.5922(2) 0.1921(4) -0.07304(17) 0.0438(10) Uani 1 1 d . . .
F22 F 0.55739(14) 0.1220(2) -0.10634(10) 0.0610(7) Uani 1 1 d U . .
F23 F 0.55189(13) 0.2737(2) -0.06884(11) 0.0557(7) Uani 1 1 d U . .
F24 F 0.63953(13) 0.2285(2) -0.10020(10) 0.0601(7) Uani 1 1 d U . .

loop_
_atom_site_aniso_label
_atom_site_aniso_U_11
_atom_site_aniso_U_22
_atom_site_aniso_U_33
_atom_site_aniso_U_23
_atom_site_aniso_U_13
_atom_site_aniso_U_12
Rh1 0.03566(18) 0.0428(2) 0.03527(18) 0.00110(14) 0.01014(12) 0.00163(13)
P1 0.0392(6) 0.0478(6) 0.0624(7) -0.0051(6) 0.0082(5) -0.0014(5)
P2 0.0415(6) 0.0509(7) 0.0545(7) -0.0084(5) 0.0216(5) -0.0074(5)
C1 0.042(2) 0.044(2) 0.043(2) -0.0041(19) 0.0113(18) 0.0062(18)
C2 0.049(2) 0.045(2) 0.052(3) 0.001(2) 0.014(2) 0.0051(19)
C3 0.044(2) 0.048(2) 0.053(3) -0.012(2) 0.0124(19) -0.0036(19)
C4 0.040(2) 0.073(3) 0.041(2) -0.009(2) 0.0080(18) 0.007(2)
C5 0.050(3) 0.070(3) 0.035(2) 0.005(2) 0.0140(19) 0.008(2)
C6 0.040(2) 0.052(2) 0.043(2) -0.0004(19) 0.0171(18) 0.0037(18)
C7 0.043(2) 0.046(2) 0.047(2) -0.008(2) 0.0170(19) 0.0025(19)
C8 0.057(3) 0.053(3) 0.064(3) -0.009(2) 0.023(2) -0.006(2)
C9 0.048(3) 0.068(3) 0.072(3) -0.028(3) 0.023(2) -0.017(2)
C10 0.041(2) 0.066(3) 0.071(3) -0.027(3) 0.007(2) 0.001(2)
C11 0.042(2) 0.055(3) 0.062(3) -0.012(2) 0.004(2) 0.007(2)
C12 0.041(2) 0.042(2) 0.047(2) -0.0105(19) 0.0093(18) 0.0027(18)
C13 0.039(2) 0.072(3) 0.052(3) -0.024(2) 0.0061(19) 0.004(2)
C14 0.096(4) 0.096(4) 0.043(3) 0.000(3) 0.000(3) 0.027(3)
C15 0.051(3) 0.103(4) 0.096(4) -0.054(4) -0.001(3) 0.003(3)
C16 0.057(4) 0.052(4) 0.056(4) 0.000(3) 0.012(3) -0.003(3)
C17 0.069(5) 0.056(4) 0.066(5) 0.010(4) 0.012(4) -0.003(4)
C18 0.076(5) 0.064(5) 0.075(5) 0.004(4) 0.014(4) 0.000(4)
C116 0.060(4) 0.049(4) 0.072(4) -0.008(3) 0.004(3) -0.003(3)
C117 0.071(5) 0.073(5) 0.087(5) 0.005(4) 0.004(4) 0.004(4)
C118 0.062(4) 0.053(4) 0.066(5) 0.005(4) 0.004(4) -0.002(4)
C19 0.052(3) 0.043(3) 0.077(4) -0.007(3) 0.015(3) -0.003(3)
C20 0.082(4) 0.058(4) 0.094(5) -0.004(4) 0.006(4) -0.003(4)
C21 0.058(4) 0.064(4) 0.073(4) -0.015(3) 0.022(3) 0.003(3)
C119 0.057(5) 0.060(5) 0.075(5) -0.011(4) 0.014(4) -0.003(4)
C120 0.074(6) 0.073(6) 0.080(6) -0.007(5) 0.012(5) 0.000(5)
C121 0.070(6) 0.077(7) 0.082(6) -0.013(5) 0.021(5) 0.002(5)
C22 0.079(4) 0.077(4) 0.059(3) 0.002(3) 0.034(3) -0.023(3)
C23 0.117(5) 0.116(5) 0.067(4) 0.005(4) 0.025(3) -0.036(4)
C24 0.112(5) 0.070(4) 0.087(4) 0.026(3) 0.032(4) -0.013(3)
C25 0.046(3) 0.070(3) 0.066(3) -0.008(3) 0.019(2) -0.005(2)
C26 0.061(3) 0.092(4) 0.074(4) 0.001(3) 0.009(3) 0.010(3)
C27 0.060(3) 0.110(5) 0.093(4) -0.014(4) 0.021(3) -0.030(3)
C28 0.045(3) 0.074(4) 0.114(5) -0.030(4) 0.029(3) -0.010(3)
C29 0.073(4) 0.062(3) 0.143(6) -0.004(4) 0.005(4) 0.009(3)
C30 0.068(4) 0.111(5) 0.146(6) -0.039(4) 0.052(4) -0.001(3)
B200 0.037(2) 0.036(2) 0.028(2) 0.0021(17) 0.0047(17) -0.0055(18)
C201 0.0353(19) 0.044(2) 0.0297(19) 0.0073(17) 0.0065(15) -0.0078(17)
C202 0.037(2) 0.057(3) 0.032(2) 0.0018(18) 0.0046(16) -0.0073(18)
C203 0.042(2) 0.072(3) 0.032(2) 0.009(2) -0.0001(17) -0.008(2)
C204 0.038(2) 0.079(3) 0.043(2) 0.020(2) 0.0048(18) 0.008(2)
C205 0.041(2) 0.062(3) 0.038(2) 0.013(2) 0.0116(18) 0.008(2)
C206 0.036(2) 0.051(2) 0.0318(19) 0.0057(18) 0.0087(16) -0.0005(18)
C207 0.067(3) 0.105(5) 0.038(3) 0.004(3) -0.006(2) -0.009(3)
F1 0.105(3) 0.116(3) 0.106(3) -0.001(2) -0.068(2) 0.017(2)
F2 0.087(2) 0.099(3) 0.076(2) -0.0294(19) -0.0333(18) 0.017(2)
F3 0.180(4) 0.244(6) 0.0413(19) -0.016(3) 0.012(2) -0.094(4)
C208 0.058(3) 0.067(3) 0.058(3) 0.011(3) 0.011(2) 0.021(3)
F4 0.093(3) 0.071(3) 0.053(2) -0.006(2) 0.020(2) 0.020(2)
F5 0.137(5) 0.058(3) 0.162(5) -0.006(3) 0.090(4) -0.011(3)
F6 0.130(5) 0.120(4) 0.102(4) -0.016(3) -0.032(4) 0.090(4)
F104 0.111(7) 0.062(5) 0.073(6) 0.016(5) 0.020(5) 0.007(5)
F105 0.117(7) 0.112(7) 0.125(7) 0.000(6) 0.054(6) 0.012(6)
F106 0.113(7) 0.077(6) 0.104(7) -0.012(6) -0.019(6) 0.036(5)
C209 0.0339(19) 0.040(2) 0.0291(18) 0.0072(16) 0.0009(15) -0.0042(16)
C210 0.040(2) 0.042(2) 0.035(2) 0.0014(17) 0.0038(16) -0.0071(17)
C211 0.036(2) 0.041(2) 0.050(2) 0.0021(19) -0.0015(17) -0.0083(17)
C212 0.036(2) 0.052(3) 0.046(2) 0.008(2) 0.0075(17) -0.0068(18)
C213 0.034(2) 0.046(2) 0.038(2) 0.0028(18) 0.0067(16) -0.0060(17)
C214 0.037(2) 0.042(2) 0.036(2) 0.0048(17) 0.0072(16) -0.0058(17)
C215 0.050(3) 0.053(3) 0.069(3) -0.005(2) 0.008(2) -0.017(2)
F7 0.073(2) 0.0646(19) 0.157(3) -0.023(2) 0.054(2) -0.0366(16)
F8 0.074(2) 0.0455(16) 0.140(3) -0.0126(18) 0.030(2) -0.0102(15)
F9 0.158(4) 0.094(3) 0.085(3) -0.016(2) -0.014(2) -0.071(3)
C216 0.046(2) 0.063(3) 0.047(3) -0.002(2) 0.016(2) -0.013(2)
F10 0.084(2) 0.0624(18) 0.0685(18) -0.0115(15) 0.0293(16) 0.0017(15)
F11 0.0580(17) 0.104(2) 0.0477(16) -0.0161(15) 0.0060(13) -0.0079(16)
F12 0.0619(17) 0.089(2) 0.0589(17) -0.0101(15) 0.0299(14) -0.0240(15)
C217 0.0369(19) 0.036(2) 0.0317(19) -0.0006(16) 0.0028(15) -0.0105(16)
C218 0.040(2) 0.037(2) 0.0317(19) 0.0007(16) 0.0061(16) -0.0070(16)
C219 0.048(2) 0.047(2) 0.034(2) -0.0054(18) 0.0095(17) -0.0100(19)
C220 0.064(3) 0.045(3) 0.054(3) -0.008(2) 0.021(2) 0.001(2)
C221 0.073(3) 0.039(2) 0.052(3) 0.000(2) 0.019(2) 0.002(2)
C222 0.058(3) 0.038(2) 0.038(2) 0.0039(18) 0.0146(19) -0.0035(19)
C223 0.054(3) 0.058(3) 0.042(2) -0.008(2) 0.011(2) -0.005(2)
F13 0.0769(19) 0.095(2) 0.0504(16) -0.0043(15) 0.0264(14) 0.0202(17)
F14 0.094(2) 0.097(2) 0.0522(17) -0.0029(16) 0.0266(16) -0.0404(19)
F15 0.0699(17) 0.0770(18) 0.0361(13) -0.0003(13) 0.0117(12) 0.0069(15)
C224 0.137(6) 0.057(4) 0.092(5) 0.019(3) 0.057(5) 0.031(4)
F16 0.163(4) 0.069(2) 0.101(3) 0.017(2) 0.059(3) 0.052(2)
F17 0.173(5) 0.127(4) 0.150(4) 0.036(3) -0.042(4) 0.029(4)
F18 0.179(4) 0.081(2) 0.116(3) 0.051(2) 0.082(3) 0.054(3)
C225 0.0309(18) 0.0345(19) 0.0298(18) 0.0002(15) 0.0075(14) 0.0015(15)
C226 0.0348(19) 0.036(2) 0.0311(19) -0.0008(16) 0.0071(15) -0.0001(15)
C227 0.037(2) 0.036(2) 0.038(2) -0.0049(16) 0.0125(16) -0.0008(16)
C228 0.0343(19) 0.042(2) 0.035(2) -0.0105(17) 0.0081(15) -0.0053(16)
C229 0.0339(19) 0.043(2) 0.0307(19) -0.0040(17) 0.0053(15) 0.0022(16)
C230 0.0355(19) 0.0330(19) 0.0315(18) 0.0013(15) 0.0071(15) -0.0005(15)
C231 0.048(2) 0.039(2) 0.046(2) -0.0051(19) 0.0154(19) -0.0079(19)
F19 0.0636(16) 0.0478(14) 0.0469(14) 0.0000(11) 0.0204(12) -0.0127(12)
F20 0.090(2) 0.0396(15) 0.122(3) 0.0191(16) 0.056(2) 0.0140(14)
F21 0.095(2) 0.0661(18) 0.0617(17) -0.0070(15) 0.0071(15) -0.0479(17)
C232 0.042(2) 0.052(3) 0.036(2) -0.0009(19) 0.0028(17) -0.0030(19)
F22 0.0662(17) 0.0705(18) 0.0395(13) -0.0056(13) -0.0105(12) -0.0048(14)
F23 0.0550(15) 0.0581(16) 0.0506(15) 0.0062(12) -0.0008(12) 0.0145(12)
F24 0.0543(15) 0.090(2) 0.0361(13) 0.0121(13) 0.0080(11) -0.0046(14)

loop_
_atom_type_symbol
_atom_type_description
_atom_type_scat_dispersion_real
_atom_type_scat_dispersion_imag
_atom_type_scat_source
C C 0.0033 0.0016 'International Tables Vol C Tables 4.2.6.8 and 6.1.1.4'
H H 0.0000 0.0000 'International Tables Vol C Tables 4.2.6.8 and 6.1.1.4'
B B 0.0013 0.0007 'International Tables Vol C Tables 4.2.6.8 and 6.1.1.4'
F F 0.0171 0.0103 'International Tables Vol C Tables 4.2.6.8 and 6.1.1.4'
P P 0.1023 0.0942 'International Tables Vol C Tables 4.2.6.8 and 6.1.1.4'
Rh Rh -1.1178 0.9187 'International Tables Vol C Tables 4.2.6.8 and 6.1.1.4'

loop_
_geom_angle_atom_site_label_1
_geom_angle_atom_site_label_2
_geom_angle_atom_site_label_3
_geom_angle
C4 Rh1 C3 36.97(18)
C4 Rh1 P2 101.08(12)
C3 Rh1 P2 92.47(12)
C4 Rh1 C5 35.68(17)
C3 Rh1 C5 64.36(17)
P2 Rh1 C5 131.66(12)
C4 Rh1 P1 142.87(14)
C3 Rh1 P1 160.53(12)
P2 Rh1 P1 104.70(4)
C5 Rh1 P1 108.38(13)
C4 Rh1 C6 60.51(16)
C3 Rh1 C6 71.09(16)
P2 Rh1 C6 161.35(11)
C5 Rh1 C6 33.14(15)
P1 Rh1 C6 93.06(11)
C4 Rh1 C2 62.92(16)
C3 Rh1 C2 34.10(15)
P2 Rh1 C2 111.90(10)
C5 Rh1 C2 72.81(16)
P1 Rh1 C2 127.69(11)
C6 Rh1 C2 58.82(15)
C4 Rh1 C1 70.39(15)
C3 Rh1 C1 57.98(15)
P2 Rh1 C1 142.15(10)
C5 Rh1 C1 60.04(15)
P1 Rh1 C1 102.56(10)
C6 Rh1 C1 33.31(14)
C2 Rh1 C1 30.75(14)
C19 P1 C116 86.1(3)
C19 P1 C13 109.4(3)
C116 P1 C13 107.3(3)
C19 P1 C16 109.0(3)
C116 P1 C16 23.2(3)
C13 P1 C16 101.8(2)
C19 P1 C119 16.7(3)
C116 P1 C119 102.7(4)
C13 P1 C119 102.1(4)
C16 P1 C119 125.7(4)
C19 P1 Rh1 126.4(2)
C116 P1 Rh1 117.3(3)
C13 P1 Rh1 108.01(16)
C16 P1 Rh1 99.3(3)
C119 P1 Rh1 118.1(4)
C22 P2 C28 104.0(3)
C22 P2 C25 101.5(3)
C28 P2 C25 105.3(3)
C22 P2 Rh1 115.3(2)
C28 P2 Rh1 119.15(18)
C25 P2 Rh1 109.63(15)
C2 C1 C6 122.6(4)
C2 C1 C12 147.4(4)
C6 C1 C12 89.5(3)
C2 C1 Rh1 73.8(2)
C6 C1 Rh1 68.9(2)
C12 C1 Rh1 129.5(3)
C1 C2 C3 114.5(4)
C1 C2 Rh1 75.5(3)
C3 C2 Rh1 61.0(2)
C4 C3 C2 122.9(4)
C4 C3 Rh1 70.0(3)
C2 C3 Rh1 84.9(3)
C3 C4 C5 121.6(4)
C3 C4 Rh1 73.0(3)
C5 C4 Rh1 79.2(3)
C6 C5 C4 114.8(4)
C6 C5 Rh1 76.3(2)
C4 C5 Rh1 65.1(2)
C5 C6 C1 123.0(4)
C5 C6 C7 146.4(4)
C1 C6 C7 88.9(3)
C5 C6 Rh1 70.6(2)
C1 C6 Rh1 77.8(2)
C7 C6 Rh1 132.6(3)
C8 C7 C12 122.9(4)
C8 C7 C6 146.3(5)
C12 C7 C6 90.7(3)
C7 C8 C9 114.4(5)
C10 C9 C8 122.6(5)
C9 C10 C11 122.4(5)
C12 C11 C10 115.2(5)
C11 C12 C7 122.5(4)
C11 C12 C1 146.5(4)
C7 C12 C1 90.9(3)
C14 C13 C15 111.6(5)
C14 C13 P1 113.7(4)
C15 C13 P1 116.2(4)
C18 C16 C17 115.7(7)
C18 C16 P1 115.3(5)
C17 C16 P1 113.0(5)
C118 C116 C117 110.5(8)
C118 C116 P1 113.0(5)
C117 C116 P1 110.9(6)
C20 C19 C21 110.5(7)
C20 C19 P1 119.1(5)
C21 C19 P1 111.5(4)
C121 C119 C120 109.5(10)
C121 C119 P1 111.6(6)
C120 C119 P1 112.1(7)
C23 C22 C24 110.2(6)
C23 C22 P2 112.2(4)
C24 C22 P2 112.2(4)
C27 C25 C26 108.8(5)
C27 C25 P2 117.9(4)
C26 C25 P2 113.6(4)
C29 C28 C30 109.3(6)
C29 C28 P2 113.0(5)
C30 C28 P2 117.0(5)
C225 B200 C209 111.3(3)
C225 B200 C201 111.3(3)
C209 B200 C201 102.6(3)
C225 B200 C217 104.2(3)
C209 B200 C217 112.6(3)
C201 B200 C217 115.2(3)
C206 C201 C202 116.2(4)
C206 C201 B200 121.3(3)
C202 C201 B200 122.1(4)
C203 C202 C201 121.0(4)
C204 C203 C202 121.1(4)
C204 C203 C207 119.5(5)
C202 C203 C207 119.3(5)
C205 C204 C203 118.6(4)
C204 C205 C206 120.3(4)
C204 C205 C208 120.6(4)
C206 C205 C208 119.0(4)
C205 C206 C201 122.7(4)
F1 C207 F2 105.3(5)
F1 C207 F3 106.6(5)
F2 C207 F3 106.4(6)
F1 C207 C203 113.6(5)
F2 C207 C203 113.2(5)
F3 C207 C203 111.2(5)
F5 C208 F6 110.1(5)
F5 C208 F105 131.8(7)
F6 C208 F105 52.9(6)
F5 C208 F106 48.4(6)
F6 C208 F106 132.2(7)
F105 C208 F106 105.5(6)
F5 C208 F4 104.9(5)
F6 C208 F4 104.4(4)
F105 C208 F4 53.6(7)
F106 C208 F4 58.8(7)
F5 C208 F104 58.5(6)
F6 C208 F104 55.8(6)
F105 C208 F104 103.6(6)
F106 C208 F104 102.3(6)
F4 C208 F104 135.0(6)
F5 C208 C205 112.7(4)
F6 C208 C205 112.5(4)
F105 C208 C205 115.4(6)
F106 C208 C205 115.3(5)
F4 C208 C205 111.6(4)
F104 C208 C205 113.3(5)
C210 C209 C214 116.0(4)
C210 C209 B200 122.9(4)
C214 C209 B200 120.9(3)
C209 C210 C211 122.0(4)
C212 C211 C210 120.7(4)
C212 C211 C215 121.0(4)
C210 C211 C215 118.3(4)
C211 C212 C213 118.7(4)
C212 C213 C214 120.2(4)
C212 C213 C216 121.4(4)
C214 C213 C216 118.4(4)
C213 C214 C209 122.5(4)
F9 C215 F7 107.3(4)
F9 C215 F8 104.2(5)
F7 C215 F8 105.3(4)
F9 C215 C211 113.1(4)
F7 C215 C211 113.5(4)
F8 C215 C211 112.8(4)
F12 C216 F11 107.5(4)
F12 C216 F10 105.8(4)
F11 C216 F10 104.4(4)
F12 C216 C213 113.9(4)
F11 C216 C213 112.6(4)
F10 C216 C213 112.0(4)
C218 C217 C222 115.7(4)
C218 C217 B200 123.8(3)
C222 C217 B200 120.0(3)
C217 C218 C219 122.1(4)
C220 C219 C218 120.8(4)
C220 C219 C223 120.2(4)
C218 C219 C223 119.0(4)
C219 C220 C221 117.9(4)
C222 C221 C220 120.8(4)
C222 C221 C224 119.5(4)
C220 C221 C224 119.5(5)
C221 C222 C217 122.7(4)
F14 C223 F13 106.4(4)
F14 C223 F15 105.2(4)
F13 C223 F15 106.2(4)
F14 C223 C219 112.7(4)
F13 C223 C219 113.4(4)
F15 C223 C219 112.3(4)
F18 C224 F16 112.0(6)
F18 C224 F17 100.4(7)
F16 C224 F17 102.4(6)
F18 C224 C221 115.0(6)
F16 C224 C221 114.9(6)
F17 C224 C221 110.3(6)
C226 C225 C230 115.9(3)
C226 C225 B200 122.5(3)
C230 C225 B200 121.5(3)
C225 C226 C227 122.5(4)
C228 C227 C226 120.6(4)
C228 C227 C231 122.0(4)
C226 C227 C231 117.5(4)
C227 C228 C229 118.4(4)
C228 C229 C230 120.6(4)
C228 C229 C232 121.3(3)
C230 C229 C232 118.1(4)
C229 C230 C225 122.1(3)
F19 C231 F21 106.7(3)
F19 C231 F20 105.3(4)
F21 C231 F20 106.5(4)
F19 C231 C227 113.3(3)
F21 C231 C227 113.2(4)
F20 C231 C227 111.3(3)
F22 C232 F23 106.9(3)
F22 C232 F24 105.4(3)
F23 C232 F24 106.2(4)
F22 C232 C229 113.7(4)
F23 C232 C229 112.4(3)
F24 C232 C229 111.8(3)

loop_
_geom_bond_atom_site_label_1
_geom_bond_atom_site_label_2
_geom_bond_distance
Rh1 C4 2.198(4)
Rh1 C3 2.236(4)
Rh1 P2 2.2957(11)
Rh1 C5 2.379(4)
Rh1 P1 2.3857(12)
Rh1 C6 2.450(4)
Rh1 C2 2.546(4)
Rh1 C1 2.567(4)
P1 C19 1.825(5)
P1 C116 1.878(7)
P1 C13 1.881(4)
P1 C16 1.905(6)
P1 C119 1.936(7)
P2 C22 1.848(5)
P2 C28 1.859(6)
P2 C25 1.884(5)
C1 C2 1.356(6)
C1 C6 1.442(6)
C1 C12 1.500(6)
C2 C3 1.433(6)
C3 C4 1.406(7)
C4 C5 1.413(7)
C5 C6 1.379(6)
C6 C7 1.510(6)
C7 C8 1.376(6)
C7 C12 1.399(6)
C8 C9 1.409(7)
C9 C10 1.374(8)
C10 C11 1.400(7)
C11 C12 1.370(6)
C13 C14 1.510(8)
C13 C15 1.538(7)
C16 C18 1.505(9)
C16 C17 1.511(8)
C116 C118 1.531(9)
C116 C117 1.550(9)
C19 C20 1.511(8)
C19 C21 1.539(8)
C119 C121 1.521(10)
C119 C120 1.527(10)
C22 C23 1.514(9)
C22 C24 1.540(9)
C25 C27 1.534(7)
C25 C26 1.539(8)
C28 C29 1.525(10)
C28 C30 1.532(8)
B200 C225 1.630(6)
B200 C209 1.633(6)
B200 C201 1.641(6)
B200 C217 1.646(6)
C201 C206 1.397(6)
C201 C202 1.408(5)
C202 C203 1.404(6)
C203 C204 1.389(7)
C203 C207 1.486(7)
C204 C205 1.381(6)
C205 C206 1.395(6)
C205 C208 1.488(7)
C207 F1 1.306(7)
C207 F2 1.316(7)
C207 F3 1.326(7)
C208 F5 1.303(6)
C208 F6 1.304(5)
C208 F105 1.309(7)
C208 F106 1.323(7)
C208 F4 1.332(5)
C208 F104 1.339(7)
C209 C210 1.390(5)
C209 C214 1.404(6)
C210 C211 1.397(6)
C211 C212 1.382(6)
C211 C215 1.483(6)
C212 C213 1.385(6)
C213 C214 1.388(5)
C213 C216 1.489(6)
C215 F9 1.317(6)
C215 F7 1.324(6)
C215 F8 1.330(6)
C216 F12 1.331(5)
C216 F11 1.335(5)
C216 F10 1.357(6)
C217 C218 1.393(5)
C217 C222 1.403(6)
C218 C219 1.401(6)
C219 C220 1.385(6)
C219 C223 1.484(6)
C220 C221 1.392(7)
C221 C222 1.379(6)
C221 C224 1.508(8)
C223 F14 1.339(6)
C223 F13 1.340(5)
C223 F15 1.344(5)
C224 F18 1.267(7)
C224 F16 1.290(7)
C224 F17 1.422(10)
C225 C226 1.390(5)
C225 C230 1.402(5)
C226 C227 1.396(5)
C227 C228 1.383(6)
C227 C231 1.489(6)
C228 C229 1.384(6)
C229 C230 1.397(5)
C229 C232 1.491(6)
C231 F19 1.330(5)
C231 F21 1.332(5)
C231 F20 1.341(5)
C232 F22 1.337(5)
C232 F23 1.338(5)
C232 F24 1.353(5)
